data_4070326
loop_
_publ_author_name
'Azerraf, Clarite'
'Gelman, Dmitri'

_publ_section_title
;
 New Shapes of PC(sp3)P Pincer Complexes
;
_journal_issue 22
_journal_name_full Organometallics
_journal_page_first 6578
_journal_paper_doi 10.1021/om900723s
_journal_volume 28
_journal_year 2009
_chemical_formula_moiety 'C33 H40 Cl Ir O P2, C H Cl3'
_chemical_formula_sum 'C34 H41 Cl4 Ir O P2'
_chemical_formula_weight 861.61
_chemical_name_systematic
; 
 ? 
;
_space_group_IT_number 62
_symmetry_cell_setting orthorhombic
_symmetry_space_group_name_Hall '-P 2ac 2n'
_symmetry_space_group_name_H-M 'P n m a'
_atom_sites_solution_hydrogens geom
_atom_sites_solution_primary direct
_atom_sites_solution_secondary difmap
_audit_creation_method SHELXL-97
_cell_angle_alpha 90.00
_cell_angle_beta 90.00
_cell_angle_gamma 90.00
_cell_formula_units_Z 4
_cell_length_a 19.2541(18)
_cell_length_b 15.9466(15)
_cell_length_c 11.2940(10)
_cell_measurement_temperature 173(1)
_cell_volume 3467.7(6)
_computing_cell_refinement 'Bruker SMART'
_computing_data_collection 'Bruker SMART'
_computing_data_reduction 'Bruker SAINT'
_computing_molecular_graphics 'Bruker SHELXTL'
_computing_publication_material 'Bruker SHELXTL'
_computing_structure_refinement 'SHELXL-97 (Sheldrick, 1997)'
_computing_structure_solution 'SHELXS-97 (Sheldrick, 1990)'
_diffrn_ambient_temperature 173(1)
_diffrn_measured_fraction_theta_full 0.997
_diffrn_measured_fraction_theta_max 0.997
_diffrn_measurement_device_type 'CCD area detector'
_diffrn_measurement_method 'phi and omega scans'
_diffrn_radiation_monochromator graphite
_diffrn_radiation_source 'fine-focus sealed tube'
_diffrn_radiation_type MoK\a
_diffrn_radiation_wavelength 0.71073
_diffrn_reflns_av_R_equivalents 0.0220
_diffrn_reflns_av_sigmaI/netI 0.0120
_diffrn_reflns_limit_h_max 25
_diffrn_reflns_limit_h_min -25
_diffrn_reflns_limit_k_max 20
_diffrn_reflns_limit_k_min -20
_diffrn_reflns_limit_l_max 14
_diffrn_reflns_limit_l_min -14
_diffrn_reflns_number 38432
_diffrn_reflns_theta_full 28.00
_diffrn_reflns_theta_max 28.00
_diffrn_reflns_theta_min 2.09
_exptl_absorpt_coefficient_mu 4.277
_exptl_absorpt_correction_T_max 0.280
_exptl_absorpt_correction_T_min 0.205
_exptl_absorpt_correction_type multi-scan
_exptl_absorpt_process_details 'Bruker SADABS V2.05'
_exptl_crystal_colour colorless
_exptl_crystal_density_diffrn 1.650
_exptl_crystal_density_method 'not measured'
_exptl_crystal_description plate
_exptl_crystal_F_000 1712
_exptl_crystal_size_max 0.40
_exptl_crystal_size_mid 0.33
_exptl_crystal_size_min 0.30
_refine_diff_density_max 0.862
_refine_diff_density_min -0.552
_refine_diff_density_rms 0.098
_refine_ls_extinction_coef 0.00101(7)
_refine_ls_extinction_expression Fc^*^=kFc[1+0.001xFc^2^\l^3^/sin(2\q)]^-1/4^
_refine_ls_extinction_method SHELXL
_refine_ls_goodness_of_fit_ref 1.126
_refine_ls_hydrogen_treatment mixed
_refine_ls_matrix_type full
_refine_ls_number_parameters 219
_refine_ls_number_reflns 4324
_refine_ls_number_restraints 0
_refine_ls_restrained_S_all 1.126
_refine_ls_R_factor_all 0.0199
_refine_ls_R_factor_gt 0.0192
_refine_ls_shift/su_max 0.003
_refine_ls_shift/su_mean 0.000
_refine_ls_structure_factor_coef Fsqd
_refine_ls_weighting_details 'calc w=1/[\s^2^(Fo^2^)+(0.0306P)^2^+2.2430P] where P=(Fo^2^+2Fc^2^)/3'
_refine_ls_weighting_scheme calc
_refine_ls_wR_factor_gt 0.0519
_refine_ls_wR_factor_ref 0.0522
_reflns_number_gt 4198
_reflns_number_total 4324
_reflns_threshold_expression >2sigma(I)
_cod_data_source_file om900723s_si_002.cif
_cod_data_source_block klarit1m
_cod_depositor_comments
;
The following automatic conversions were performed:

'_symmetry_cell_setting' value 'Orthorhombic' changed to
'orthorhombic' according to
/home/saulius/struct/CIF-dictionaries/cif_core.dic dictionary named
'cif_core.dic' version 2.4.2 from 2011-04-26.

Automatic conversion script
Id: cif_fix_values 1715 2011-07-08 13:25:40Z adriana 
;
_cod_original_sg_symbol_H-M Pnma
_cod_database_code 4070326

loop_
_symmetry_equiv_pos_as_xyz
'x, y, z'
'-x+1/2, -y, z+1/2'
'-x, y+1/2, -z'
'x+1/2, -y+1/2, -z+1/2'
'-x, -y, -z'
'x-1/2, y, -z-1/2'
'x, -y-1/2, z'
'-x-1/2, y-1/2, z-1/2'

loop_
_atom_site_label
_atom_site_type_symbol
_atom_site_fract_x
_atom_site_fract_y
_atom_site_fract_z
_atom_site_U_iso_or_equiv
_atom_site_adp_type
_atom_site_occupancy
_atom_site_symmetry_multiplicity
_atom_site_calc_flag
_atom_site_refinement_flags
C1 C 0.22863(13) 0.2500 0.7065(2) 0.0180(5) Uani 1 2 d S
C2 C 0.35905(14) 0.2500 0.7876(3) 0.0222(6) Uani 1 2 d S
H2 H 0.4077 0.2500 0.8187 0.027 Uiso 1 2 calc SR
C3 C 0.27322(9) 0.32684(12) 0.67327(16) 0.0191(3) Uani 1 1 d .
C4 C 0.24817(11) 0.39632(13) 0.61270(16) 0.0210(4) Uani 1 1 d .
C5 C 0.29378(12) 0.46150(13) 0.58225(18) 0.0260(4) Uani 1 1 d .
H5 H 0.2770 0.5091 0.5406 0.031 Uiso 1 1 calc R
C6 C 0.36331(11) 0.45634(16) 0.6130(2) 0.0278(5) Uani 1 1 d .
H6 H 0.3945 0.4991 0.5884 0.033 Uiso 1 1 calc R
C7 C 0.38799(11) 0.38920(13) 0.67957(19) 0.0256(4) Uani 1 1 d .
H7 H 0.4354 0.3870 0.7028 0.031 Uiso 1 1 calc R
C8 C 0.34253(10) 0.32554(12) 0.71159(17) 0.0214(4) Uani 1 1 d .
C9 C 0.23496(14) 0.2500 0.8446(2) 0.0201(5) Uani 1 2 d S
C10 C 0.18160(15) 0.2500 0.9274(3) 0.0243(6) Uani 1 2 d S
H10 H 0.1346 0.2500 0.9019 0.029 Uiso 1 2 calc SR
C11 C 0.19716(17) 0.2500 1.0483(3) 0.0295(6) Uani 1 2 d S
H11 H 0.1605 0.2500 1.1046 0.035 Uiso 1 2 calc SR
C12 C 0.26550(19) 0.2500 1.0870(3) 0.0303(7) Uani 1 2 d S
H12 H 0.2754 0.2500 1.1694 0.036 Uiso 1 2 calc SR
C13 C 0.31936(16) 0.2500 1.0054(3) 0.0265(6) Uani 1 2 d S
H13 H 0.3662 0.2500 1.0316 0.032 Uiso 1 2 calc SR
C14 C 0.30428(15) 0.2500 0.8848(2) 0.0217(5) Uani 1 2 d S
C15 C 0.11280(12) 0.46928(14) 0.67679(19) 0.0276(4) Uani 1 1 d .
H15 H 0.0616 0.4621 0.6655 0.033 Uiso 1 1 calc R
C16 C 0.12864(14) 0.45007(19) 0.8072(2) 0.0416(6) Uani 1 1 d .
H16A H 0.1781 0.4597 0.8228 0.062 Uiso 1 1 calc R
H16B H 0.1172 0.3914 0.8242 0.062 Uiso 1 1 calc R
H16C H 0.1007 0.4868 0.8580 0.062 Uiso 1 1 calc R
C17 C 0.12986(14) 0.56050(17) 0.6488(3) 0.0428(6) Uani 1 1 d .
H17A H 0.1042 0.5973 0.7029 0.064 Uiso 1 1 calc R
H17B H 0.1165 0.5730 0.5670 0.064 Uiso 1 1 calc R
H17C H 0.1798 0.5698 0.6586 0.064 Uiso 1 1 calc R
C18 C 0.14836(12) 0.43514(15) 0.42963(19) 0.0262(4) Uani 1 1 d .
H18 H 0.1715 0.4913 0.4298 0.031 Uiso 1 1 calc R
C19 C 0.18616(14) 0.38108(16) 0.3384(2) 0.0377(5) Uani 1 1 d .
H19A H 0.1612 0.3280 0.3281 0.057 Uiso 1 1 calc R
H19B H 0.2335 0.3697 0.3659 0.057 Uiso 1 1 calc R
H19C H 0.1880 0.4109 0.2625 0.057 Uiso 1 1 calc R
C20 C 0.07214(13) 0.44945(19) 0.3948(2) 0.0382(6) Uani 1 1 d .
H20A H 0.0700 0.4735 0.3150 0.057 Uiso 1 1 calc R
H20B H 0.0505 0.4882 0.4511 0.057 Uiso 1 1 calc R
H20C H 0.0473 0.3958 0.3959 0.057 Uiso 1 1 calc R
C21 C 0.05528(16) 0.2500 0.4974(3) 0.0289(6) Uani 1 2 d S
C22 C 0.46278(19) 0.2500 0.4547(3) 0.0379(7) Uani 1 2 d S
H22 H 0.4618 0.2500 0.5432 0.045 Uiso 1 2 calc SR
Cl1 Cl 0.04007(4) 0.2500 0.75463(7) 0.03243(17) Uani 1 2 d S
Cl2 Cl 0.37665(6) 0.2500 0.40379(10) 0.0552(3) Uani 1 2 d S
Cl3 Cl 0.50636(5) 0.34044(6) 0.40792(8) 0.0682(2) Uani 1 1 d .
Ir1 Ir 0.133728(5) 0.2500 0.599152(8) 0.01739(5) Uani 1 2 d S
O1 O 0.00695(14) 0.2500 0.4401(3) 0.0473(7) Uani 1 2 d S
P1 P 0.15627(3) 0.39209(3) 0.58058(4) 0.01984(10) Uani 1 1 d .
H1 H 0.182(3) 0.2500 0.506(5) 0.072(15) Uiso 1 2 d S

loop_
_atom_site_aniso_label
_atom_site_aniso_U_11
_atom_site_aniso_U_22
_atom_site_aniso_U_33
_atom_site_aniso_U_23
_atom_site_aniso_U_13
_atom_site_aniso_U_12
C1 0.0153(11) 0.0207(12) 0.0179(12) 0.000 0.0010(9) 0.000
C2 0.0157(12) 0.0262(14) 0.0247(14) 0.000 -0.0027(10) 0.000
C3 0.0178(8) 0.0211(9) 0.0183(8) -0.0015(7) 0.0010(7) -0.0009(7)
C4 0.0195(9) 0.0221(9) 0.0213(8) -0.0016(7) 0.0011(7) -0.0001(7)
C5 0.0289(11) 0.0224(10) 0.0267(10) 0.0024(8) 0.0007(8) -0.0021(8)
C6 0.0276(12) 0.0258(11) 0.0301(11) -0.0018(9) 0.0043(8) -0.0091(8)
C7 0.0187(9) 0.0288(10) 0.0293(10) -0.0046(8) 0.0004(8) -0.0041(8)
C8 0.0186(9) 0.0241(9) 0.0215(9) -0.0027(7) 0.0014(7) -0.0008(7)
C9 0.0193(12) 0.0230(12) 0.0180(12) 0.000 -0.0023(10) 0.000
C10 0.0192(13) 0.0332(15) 0.0206(13) 0.000 0.0004(11) 0.000
C11 0.0291(15) 0.0403(17) 0.0190(13) 0.000 0.0049(12) 0.000
C12 0.0361(18) 0.0361(17) 0.0188(13) 0.000 -0.0050(12) 0.000
C13 0.0229(13) 0.0302(14) 0.0265(14) 0.000 -0.0068(11) 0.000
C14 0.0185(13) 0.0237(13) 0.0230(13) 0.000 -0.0017(10) 0.000
C15 0.0282(10) 0.0273(10) 0.0273(10) -0.0027(8) 0.0019(8) 0.0072(8)
C16 0.0567(17) 0.0419(14) 0.0263(12) -0.0084(11) -0.0002(10) 0.0117(11)
C17 0.0559(17) 0.0251(12) 0.0474(16) -0.0036(11) 0.0076(12) 0.0087(10)
C18 0.0269(10) 0.0291(11) 0.0226(9) 0.0065(9) 0.0006(8) 0.0043(9)
C19 0.0478(14) 0.0422(13) 0.0232(10) 0.0075(9) 0.0060(10) 0.0112(11)
C20 0.0298(12) 0.0517(15) 0.0331(12) 0.0151(10) -0.0041(9) 0.0076(11)
C21 0.0260(14) 0.0312(15) 0.0295(15) 0.000 -0.0038(12) 0.000
C22 0.0367(18) 0.0452(19) 0.0318(17) 0.000 -0.0025(14) 0.000
Cl1 0.0150(3) 0.0584(5) 0.0239(3) 0.000 0.0031(3) 0.000
Cl2 0.0378(5) 0.0767(9) 0.0510(7) 0.000 -0.0080(4) 0.000
Cl3 0.0570(5) 0.0619(5) 0.0856(7) 0.0194(4) -0.0016(4) -0.0138(4)
Ir1 0.01373(7) 0.02202(7) 0.01641(7) 0.000 -0.00028(3) 0.000
O1 0.0344(14) 0.0570(17) 0.0506(15) 0.000 -0.0214(13) 0.000
P1 0.0187(2) 0.0214(2) 0.0194(2) 0.00109(18) 0.00037(18) 0.00310(19)

loop_
_atom_type_symbol
_atom_type_description
_atom_type_scat_dispersion_real
_atom_type_scat_dispersion_imag
_atom_type_scat_source
C C 0.0033 0.0016 'International Tables Vol C Tables 4.2.6.8 and 6.1.1.4'
H H 0.0000 0.0000 'International Tables Vol C Tables 4.2.6.8 and 6.1.1.4'
O O 0.0106 0.0060 'International Tables Vol C Tables 4.2.6.8 and 6.1.1.4'
P P 0.1023 0.0942 'International Tables Vol C Tables 4.2.6.8 and 6.1.1.4'
Cl Cl 0.1484 0.1585 'International Tables Vol C Tables 4.2.6.8 and 6.1.1.4'
Ir Ir -1.4442 7.9887 'International Tables Vol C Tables 4.2.6.8 and 6.1.1.4'

loop_
_geom_angle_atom_site_label_1
_geom_angle_atom_site_label_2
_geom_angle_atom_site_label_3
_geom_angle
_geom_angle_site_symmetry_1
_geom_angle_site_symmetry_3
C3 C1 C3 105.2(2) 7_565 .
C3 C1 C9 101.50(15) 7_565 .
C3 C1 C9 101.50(15) . .
C3 C1 Ir1 109.21(13) 7_565 .
C3 C1 Ir1 109.21(13) . .
C9 C1 Ir1 128.05(18) . .
C8 C2 C8 105.5(2) . 7_565
C8 C2 C14 105.28(15) . .
C8 C2 C14 105.28(15) 7_565 .
C8 C2 H2 113.3 . .
C8 C2 H2 113.3 7_565 .
C14 C2 H2 113.3 . .
C4 C3 C8 119.61(18) . .
C4 C3 C1 124.08(17) . .
C8 C3 C1 116.27(17) . .
C3 C4 C5 119.62(19) . .
C3 C4 P1 114.16(15) . .
C5 C4 P1 126.23(16) . .
C6 C5 C4 119.9(2) . .
C6 C5 H5 120.0 . .
C4 C5 H5 120.0 . .
C5 C6 C7 120.7(2) . .
C5 C6 H6 119.6 . .
C7 C6 H6 119.6 . .
C8 C7 C6 119.20(19) . .
C8 C7 H7 120.4 . .
C6 C7 H7 120.4 . .
C7 C8 C3 120.56(19) . .
C7 C8 C2 126.69(19) . .
C3 C8 C2 112.75(18) . .
C10 C9 C14 118.9(3) . .
C10 C9 C1 127.9(2) . .
C14 C9 C1 113.3(2) . .
C9 C10 C11 120.0(3) . .
C9 C10 H10 120.0 . .
C11 C10 H10 120.0 . .
C12 C11 C10 120.8(3) . .
C12 C11 H11 119.6 . .
C10 C11 H11 119.6 . .
C11 C12 C13 120.0(3) . .
C11 C12 H12 120.0 . .
C13 C12 H12 120.0 . .
C12 C13 C14 119.6(3) . .
C12 C13 H13 120.2 . .
C14 C13 H13 120.2 . .
C13 C14 C9 120.8(3) . .
C13 C14 C2 124.1(3) . .
C9 C14 C2 115.1(2) . .
C17 C15 C16 110.3(2) . .
C17 C15 P1 114.66(16) . .
C16 C15 P1 110.02(16) . .
C17 C15 H15 107.2 . .
C16 C15 H15 107.2 . .
P1 C15 H15 107.2 . .
C15 C16 H16A 109.5 . .
C15 C16 H16B 109.5 . .
H16A C16 H16B 109.5 . .
C15 C16 H16C 109.5 . .
H16A C16 H16C 109.5 . .
H16B C16 H16C 109.5 . .
C15 C17 H17A 109.5 . .
C15 C17 H17B 109.5 . .
H17A C17 H17B 109.5 . .
C15 C17 H17C 109.5 . .
H17A C17 H17C 109.5 . .
H17B C17 H17C 109.5 . .
C19 C18 C20 111.5(2) . .
C19 C18 P1 111.97(15) . .
C20 C18 P1 111.79(15) . .
C19 C18 H18 107.1 . .
C20 C18 H18 107.1 . .
P1 C18 H18 107.1 . .
C18 C19 H19A 109.5 . .
C18 C19 H19B 109.5 . .
H19A C19 H19B 109.5 . .
C18 C19 H19C 109.5 . .
H19A C19 H19C 109.5 . .
H19B C19 H19C 109.5 . .
C18 C20 H20A 109.5 . .
C18 C20 H20B 109.5 . .
H20A C20 H20B 109.5 . .
C18 C20 H20C 109.5 . .
H20A C20 H20C 109.5 . .
H20B C20 H20C 109.5 . .
O1 C21 Ir1 177.6(3) . .
Cl3 C22 Cl3 111.0(2) . 7_565
Cl3 C22 Cl2 110.75(14) . .
Cl3 C22 Cl2 110.75(14) 7_565 .
Cl3 C22 H22 108.1 . .
Cl3 C22 H22 108.1 7_565 .
Cl2 C22 H22 108.1 . .
C21 Ir1 C1 176.32(12) . .
C21 Ir1 P1 95.41(2) . .
C1 Ir1 P1 83.912(18) . .
C21 Ir1 P1 95.41(2) . 7_565
C1 Ir1 P1 83.912(18) . 7_565
P1 Ir1 P1 155.98(3) . 7_565
C21 Ir1 Cl1 81.50(10) . .
C1 Ir1 Cl1 102.19(7) . .
P1 Ir1 Cl1 101.386(13) . .
P1 Ir1 Cl1 101.386(13) 7_565 .
C21 Ir1 H1 94(2) . .
C1 Ir1 H1 82(2) . .
P1 Ir1 H1 78.93(18) . .
P1 Ir1 H1 78.93(18) 7_565 .
Cl1 Ir1 H1 176(2) . .
C4 P1 C15 107.54(10) . .
C4 P1 C18 104.63(10) . .
C15 P1 C18 105.00(10) . .
C4 P1 Ir1 101.64(7) . .
C15 P1 Ir1 120.98(8) . .
C18 P1 Ir1 115.62(8) . .

loop_
_geom_bond_atom_site_label_1
_geom_bond_atom_site_label_2
_geom_bond_distance
_geom_bond_site_symmetry_2
C1 C3 1.543(2) 7_565
C1 C3 1.543(2) .
C1 C9 1.564(4) .
C1 Ir1 2.193(3) .
C2 C8 1.513(3) .
C2 C8 1.513(3) 7_565
C2 C14 1.522(4) .
C2 H2 1.0000 .
C3 C4 1.389(3) .
C3 C8 1.403(3) .
C4 C5 1.404(3) .
C4 P1 1.807(2) .
C5 C6 1.386(3) .
C5 H5 0.9500 .
C6 C7 1.392(3) .
C6 H6 0.9500 .
C7 C8 1.388(3) .
C7 H7 0.9500 .
C9 C10 1.390(4) .
C9 C14 1.410(4) .
C10 C11 1.398(4) .
C10 H10 0.9500 .
C11 C12 1.387(5) .
C11 H11 0.9500 .
C12 C13 1.388(5) .
C12 H12 0.9500 .
C13 C14 1.393(4) .
C13 H13 0.9500 .
C15 C17 1.524(3) .
C15 C16 1.535(3) .
C15 P1 1.843(2) .
C15 H15 1.0000 .
C16 H16A 0.9800 .
C16 H16B 0.9800 .
C16 H16C 0.9800 .
C17 H17A 0.9800 .
C17 H17B 0.9800 .
C17 H17C 0.9800 .
C18 C19 1.528(3) .
C18 C20 1.536(3) .
C18 P1 1.844(2) .
C18 H18 1.0000 .
C19 H19A 0.9800 .
C19 H19B 0.9800 .
C19 H19C 0.9800 .
C20 H20A 0.9800 .
C20 H20B 0.9800 .
C20 H20C 0.9800 .
C21 O1 1.134(4) .
C21 Ir1 1.898(3) .
C22 Cl3 1.750(2) .
C22 Cl3 1.750(2) 7_565
C22 Cl2 1.755(4) .
C22 H22 1.0000 .
Cl1 Ir1 2.5169(7) .
Ir1 P1 2.3166(6) .
Ir1 P1 2.3166(6) 7_565
Ir1 H1 1.41(5) .
